data_7031077
loop_
_publ_author_name
'Adhikary, Amit'
'Sheikh, Javeed Ahmad'
'Biswas, Soumava'
'Konar, Sanjit'

_publ_section_title
;
 Synthesis, crystal structure and study of magnetocaloric effect and
 single molecular magnetic behaviour in discrete lanthanide complexes.
;
_journal_issue 24
_journal_name_full 'Dalton transactions (Cambridge, England : 2003)'
_journal_page_first 9334
_journal_page_last 9343
_journal_paper_doi 10.1039/c4dt00540f
_journal_volume 43
_journal_year 2014
_chemical_formula_moiety 'C38 H42 Cl Gd3 N14 O12, 4(Cl), 10(H2 O)'
_chemical_formula_sum 'C38 H62 Cl5 Gd3 N14 O22'
_chemical_formula_weight 1716.0
_chemical_name_systematic
; 
 ? 
;
_space_group_IT_number 15
_symmetry_cell_setting monoclinic
_symmetry_space_group_name_Hall '-C 2yc'
_symmetry_space_group_name_H-M 'C 1 2/c 1'
_atom_sites_solution_hydrogens geom
_atom_sites_solution_primary direct
_atom_sites_solution_secondary difmap
_audit_creation_method SHELXL-97
_cell_angle_alpha 90.00
_cell_angle_beta 96.649(4)
_cell_angle_gamma 90.00
_cell_formula_units_Z 4
_cell_length_a 19.6915(13)
_cell_length_b 16.9653(12)
_cell_length_c 20.2970(14)
_cell_measurement_reflns_used 9924
_cell_measurement_temperature 140(2)
_cell_measurement_theta_max 27.19
_cell_measurement_theta_min 2.40
_cell_volume 6735.1(8)
_computing_cell_refinement 'Bruker SMART'
_computing_data_collection 'Bruker SMART'
_computing_data_reduction 'Bruker SAINT'
_computing_molecular_graphics 'Bruker SHELXTL'
_computing_publication_material 'Bruker SHELXTL'
_computing_structure_refinement 'SHELXL-97 (Sheldrick, 2008)'
_computing_structure_solution 'SHELXS-97 (Sheldrick, 2008)'
_diffrn_ambient_temperature 140(2)
_diffrn_measured_fraction_theta_full 0.988
_diffrn_measured_fraction_theta_max 0.988
_diffrn_measurement_device_type 'Bruker APEX-II CCD'
_diffrn_measurement_method 'phi and omega scans'
_diffrn_radiation_monochromator graphite
_diffrn_radiation_source 'fine-focus sealed tube'
_diffrn_radiation_type MoK\a
_diffrn_radiation_wavelength 0.71073
_diffrn_reflns_av_R_equivalents 0.0213
_diffrn_reflns_av_unetI/netI 0.0237
_diffrn_reflns_limit_h_max 23
_diffrn_reflns_limit_h_min -22
_diffrn_reflns_limit_k_max 19
_diffrn_reflns_limit_k_min -20
_diffrn_reflns_limit_l_max 24
_diffrn_reflns_limit_l_min -24
_diffrn_reflns_number 17068
_diffrn_reflns_theta_full 25.00
_diffrn_reflns_theta_max 25.00
_diffrn_reflns_theta_min 4.97
_exptl_absorpt_coefficient_mu 3.193
_exptl_absorpt_correction_T_max 0.384
_exptl_absorpt_correction_T_min 0.300
_exptl_absorpt_correction_type empirical
_exptl_absorpt_process_details EMPIRICAL
_exptl_crystal_colour 'Pale Yellow'
_exptl_crystal_density_diffrn 1.692
_exptl_crystal_density_method 'not measured'
_exptl_crystal_description Rhombohedral
_exptl_crystal_F_000 3364
_exptl_crystal_size_max 0.39
_exptl_crystal_size_mid 0.33
_exptl_crystal_size_min 0.30
_refine_diff_density_max 1.022
_refine_diff_density_min -1.431
_refine_diff_density_rms 0.148
_refine_ls_extinction_method none
_refine_ls_goodness_of_fit_ref 1.066
_refine_ls_hydrogen_treatment constr
_refine_ls_matrix_type full
_refine_ls_number_parameters 369
_refine_ls_number_reflns 5880
_refine_ls_number_restraints 0
_refine_ls_restrained_S_all 1.066
_refine_ls_R_factor_all 0.0472
_refine_ls_R_factor_gt 0.0426
_refine_ls_shift/su_max 0.003
_refine_ls_shift/su_mean 0.001
_refine_ls_structure_factor_coef Fsqd
_refine_ls_weighting_details 'calc w=1/[\s^2^(Fo^2^)+(0.0557P)^2^+94.3926P] where P=(Fo^2^+2Fc^2^)/3'
_refine_ls_weighting_scheme calc
_refine_ls_wR_factor_gt 0.1139
_refine_ls_wR_factor_ref 0.1175
_reflns_number_gt 5221
_reflns_number_total 5880
_reflns_threshold_expression >2sigma(I)
_cod_data_source_file c4dt00540f2.cif
_cod_data_source_block Complex_1
_cod_depositor_comments
;
The following automatic conversions were performed:

'_symmetry_cell_setting' value 'Monoclinic' changed to 'monoclinic'
according to
/usr/data/users/saulius/crontab/automatic-downloads/rss-feeds/RSC/lib/dictionaries/cif_core.dic
dictionary named 'cif_core.dic' version 2.4.2 from
2011-04-26.

'_exptl_absorpt_correction_type' value 'EMPIRICAL'
changed to 'empirical' according to
/usr/data/users/saulius/crontab/automatic-downloads/rss-feeds/RSC/lib/dictionaries/cif_core.dic
dictionary named 'cif_core.dic' version 2.4.2 from 2011-04-26.

Automatic conversion script
Id: cif_fix_values 2281 2013-09-26 08:29:07Z andrius 

 Adding full bibliography for 7031076--7031079.cif.
;
_cod_original_sg_symbol_H-M C2/c
_cod_database_code 7031077

loop_
_symmetry_equiv_pos_as_xyz
'x, y, z'
'-x, y, -z+1/2'
'x+1/2, y+1/2, z'
'-x+1/2, y+1/2, -z+1/2'
'-x, -y, -z'
'x, -y, z-1/2'
'-x+1/2, -y+1/2, -z'
'x+1/2, -y+1/2, z-1/2'

loop_
_atom_site_label
_atom_site_type_symbol
_atom_site_fract_x
_atom_site_fract_y
_atom_site_fract_z
_atom_site_U_iso_or_equiv
_atom_site_adp_type
_atom_site_occupancy
_atom_site_symmetry_multiplicity
_atom_site_calc_flag
_atom_site_refinement_flags
C1 C 0.1307(5) 0.3254(6) 0.6131(5) 0.083(4) Uani 1 1 d .
H1 H 0.1615 0.2858 0.6056 0.099 Uiso 1 1 calc R
C2 C 0.1454(8) 0.3718(10) 0.6677(7) 0.144(6) Uani 1 1 d .
H2 H 0.1847 0.3630 0.6968 0.173 Uiso 1 1 calc R
O5 O 0.0541(2) 0.1532(3) 0.2149(2) 0.0352(10) Uani 1 1 d .
H5A H 0.0699 0.1265 0.2487 0.053 Uiso 1 1 d R
H5B H 0.0867 0.1662 0.1930 0.053 Uiso 1 1 d R
O11 O 0.1711(3) 0.4906(4) 0.5368(4) 0.084(2) Uani 1 1 d G
H11A H 0.1357 0.4965 0.5566 0.126 Uiso 1 1 d G
H11B H 0.1716 0.4972 0.4971 0.126 Uiso 1 1 d G
O8 O 0.2832(6) 0.4070(8) 0.0152(4) 0.226(9) Uani 1 1 d G
H8A H 0.2489 0.4238 0.0359 0.339 Uiso 1 1 d G
H8B H 0.2861 0.3572 0.0199 0.339 Uiso 1 1 d G
C3 C 0.1021(7) 0.4306(10) 0.6790(7) 0.144(6) Uani 1 1 d .
H3 H 0.1112 0.4625 0.7162 0.173 Uiso 1 1 calc R
C4 C 0.0437(6) 0.4435(8) 0.6347(5) 0.104(4) Uani 1 1 d .
H4 H 0.0152 0.4864 0.6395 0.125 Uiso 1 1 calc R
C5 C 0.0293(6) 0.3892(8) 0.5824(5) 0.104(4) Uani 1 1 d .
C6 C -0.0300(4) 0.4013(6) 0.5333(4) 0.064(3) Uani 1 1 d .
H6 H -0.0655 0.4346 0.5417 0.076 Uiso 1 1 calc R
C7 C 0.0805(4) 0.1324(5) 0.5986(3) 0.0478(18) Uani 1 1 d .
H7 H 0.0373 0.1515 0.6043 0.057 Uiso 1 1 calc R
C8 C 0.1101(4) 0.0772(5) 0.6441(4) 0.053(2) Uani 1 1 d .
H8 H 0.0874 0.0596 0.6790 0.063 Uiso 1 1 calc R
C9 C 0.1748(4) 0.0496(5) 0.6354(4) 0.0493(19) Uani 1 1 d .
H9 H 0.1964 0.0130 0.6648 0.059 Uiso 1 1 calc R
C10 C 0.2071(3) 0.0769(4) 0.5825(3) 0.0369(15) Uani 1 1 d .
H10 H 0.2504 0.0589 0.5760 0.044 Uiso 1 1 calc R
C11 C 0.1731(3) 0.1319(4) 0.5393(3) 0.0304(13) Uani 1 1 d .
C12 C 0.2046(3) 0.1613(3) 0.4827(3) 0.0286(13) Uani 1 1 d .
H12 H 0.2481 0.1448 0.4753 0.034 Uiso 1 1 calc R
C13 C 0.1548(3) 0.2596(3) 0.3422(3) 0.0262(12) Uani 1 1 d .
C14 C 0.1772(3) 0.2919(4) 0.2807(3) 0.0288(12) Uani 1 1 d .
C15 C 0.2452(3) 0.3074(4) 0.2727(3) 0.0380(15) Uani 1 1 d .
H15 H 0.2799 0.2963 0.3065 0.046 Uiso 1 1 calc R
C16 C 0.2598(3) 0.3396(5) 0.2136(4) 0.0442(17) Uani 1 1 d .
H16 H 0.3047 0.3512 0.2074 0.053 Uiso 1 1 calc R
C17 C 0.2076(3) 0.3545(4) 0.1637(3) 0.0395(16) Uani 1 1 d .
H17 H 0.2166 0.3770 0.1238 0.047 Uiso 1 1 calc R
C18 C 0.1418(3) 0.3351(4) 0.1747(3) 0.0296(13) Uani 1 1 d .
C19 C 0.0824(3) 0.3376(4) 0.1216(3) 0.0277(13) Uani 1 1 d .
Cl1 Cl 0.0000 0.4238(2) 0.2500 0.0744(9) Uani 1 2 d S
Cl2 Cl 0.12804(19) 0.4794(3) 0.3319(2) 0.1274(14) Uani 1 1 d .
Cl3 Cl 0.0624(3) 0.0344(3) 0.9942(3) 0.0880(17) Uani 0.50 1 d P
Cl4 Cl 0.1020(4) 0.0315(3) 0.3114(3) 0.0870(16) Uani 0.50 1 d P
Gd1 Gd 0.0000 0.26995(2) 0.2500 0.02176(13) Uani 1 2 d S
Gd2 Gd 0.052968(14) 0.258952(17) 0.456102(14) 0.02539(12) Uani 1 1 d .
N1 N 0.0745(3) 0.3333(4) 0.5693(3) 0.0525(18) Uani 1 1 d .
N2 N -0.0313(3) 0.3646(4) 0.4786(3) 0.0400(14) Uani 1 1 d .
N3 N -0.0888(2) 0.3772(3) 0.4319(3) 0.0352(13) Uani 1 1 d .
N4 N 0.1102(3) 0.1596(3) 0.5473(3) 0.0358(12) Uani 1 1 d .
N5 N 0.1710(2) 0.2106(3) 0.4431(2) 0.0268(10) Uani 1 1 d .
N6 N 0.2018(3) 0.2347(3) 0.3881(3) 0.0286(11) Uani 1 1 d .
N7 N 0.1258(2) 0.3054(3) 0.2323(2) 0.0253(10) Uani 1 1 d .
O1 O 0.1165(2) 0.3789(3) 0.4478(3) 0.0439(12) Uani 1 1 d .
H1A H 0.1279 0.3831 0.4087 0.066 Uiso 1 1 d R
H1B H 0.1523 0.3778 0.4756 0.066 Uiso 1 1 d R
O2 O -0.0429(2) 0.2061(3) 0.5035(3) 0.0467(12) Uani 1 1 d .
H2A H -0.0454 0.2272 0.5411 0.070 Uiso 1 1 d R
H2B H -0.0379 0.1566 0.5082 0.070 Uiso 1 1 d R
O3 O 0.0324(2) 0.1265(3) 0.4134(2) 0.0375(10) Uani 1 1 d .
H3A H 0.0372 0.0940 0.4455 0.056 Uiso 1 1 d R
H3B H 0.0610 0.1159 0.3864 0.056 Uiso 1 1 d R
O4 O 0.08911(19) 0.2584(2) 0.3454(2) 0.0264(9) Uani 1 1 d .
O6 O 0.02936(18) 0.2971(2) 0.1335(2) 0.0273(9) Uani 1 1 d .
O7 O 0.1515(4) 0.1517(3) 0.1278(3) 0.085(2) Uani 1 1 d G
H7A H 0.1652 0.1444 0.0900 0.128 Uiso 1 1 d G
H7B H 0.1595 0.1106 0.1315 0.128 Uiso 1 1 d G
O9 O 0.2003(3) 0.6222(3) 0.3634(3) 0.114(3) Uani 1 1 d G
H9A H 0.1646 0.5943 0.3641 0.171 Uiso 1 1 d G
H9B H 0.1995 0.6445 0.3259 0.171 Uiso 1 1 d G
O10 O 0.0594(3) 0.8722(3) 0.3109(3) 0.087(2) Uani 1 1 d G
H10A H 0.0642 0.8327 0.3368 0.130 Uiso 1 1 d G
H10B H 0.0521 0.8563 0.2710 0.130 Uiso 1 1 d G

loop_
_atom_site_aniso_label
_atom_site_aniso_U_11
_atom_site_aniso_U_22
_atom_site_aniso_U_33
_atom_site_aniso_U_23
_atom_site_aniso_U_13
_atom_site_aniso_U_12
C1 0.074(6) 0.092(7) 0.071(6) -0.049(6) -0.043(5) 0.056(6)
C2 0.129(8) 0.174(10) 0.109(7) -0.096(7) -0.077(6) 0.103(8)
O5 0.031(2) 0.030(2) 0.045(3) 0.0036(19) 0.0055(19) 0.0061(18)
O11 0.045(3) 0.059(4) 0.138(6) -0.053(4) -0.033(4) 0.020(3)
O8 0.115(8) 0.309(19) 0.277(16) 0.218(15) 0.121(10) 0.121(11)
C3 0.129(8) 0.174(10) 0.109(7) -0.096(7) -0.077(6) 0.103(8)
C4 0.100(6) 0.124(7) 0.075(5) -0.062(5) -0.046(4) 0.077(5)
C5 0.100(6) 0.124(7) 0.075(5) -0.062(5) -0.046(4) 0.077(5)
C6 0.057(5) 0.074(6) 0.053(5) -0.038(4) -0.022(4) 0.045(4)
C7 0.040(4) 0.068(5) 0.036(4) 0.006(4) 0.003(3) 0.006(4)
C8 0.043(4) 0.072(6) 0.042(4) 0.019(4) -0.003(3) -0.004(4)
C9 0.050(4) 0.049(4) 0.045(4) 0.018(3) -0.012(3) -0.001(3)
C10 0.029(3) 0.037(4) 0.042(4) 0.005(3) -0.009(3) 0.002(3)
C11 0.031(3) 0.027(3) 0.030(3) -0.004(2) -0.006(2) 0.002(2)
C12 0.025(3) 0.028(3) 0.032(3) -0.004(2) -0.002(2) 0.004(2)
C13 0.020(3) 0.025(3) 0.032(3) -0.004(2) -0.005(2) 0.002(2)
C14 0.019(3) 0.032(3) 0.033(3) 0.000(3) -0.003(2) 0.001(2)
C15 0.020(3) 0.057(4) 0.037(3) 0.005(3) -0.001(2) -0.001(3)
C16 0.018(3) 0.064(5) 0.050(4) 0.012(4) 0.001(3) -0.007(3)
C17 0.026(3) 0.051(4) 0.041(4) 0.013(3) 0.001(3) -0.003(3)
C18 0.021(3) 0.031(3) 0.036(3) 0.004(3) -0.001(2) -0.003(2)
C19 0.020(3) 0.029(3) 0.033(3) 0.006(2) -0.004(2) -0.004(2)
Cl1 0.0543(17) 0.070(2) 0.095(3) 0.000 -0.0063(17) 0.000
Cl2 0.092(2) 0.130(3) 0.151(3) -0.002(3) -0.029(2) -0.043(2)
Cl3 0.097(4) 0.055(3) 0.110(4) 0.001(3) 0.004(3) 0.038(3)
Cl4 0.129(5) 0.071(3) 0.060(3) -0.010(2) 0.008(3) 0.019(3)
Gd1 0.0153(2) 0.0200(2) 0.0288(2) 0.000 -0.00227(15) 0.000
Gd2 0.02064(17) 0.02605(18) 0.02827(18) -0.00565(11) -0.00240(12) 0.00577(10)
N1 0.042(3) 0.057(4) 0.053(4) -0.028(3) -0.018(3) 0.028(3)
N2 0.028(3) 0.044(3) 0.044(3) -0.014(3) -0.013(2) 0.014(2)
N3 0.022(2) 0.041(3) 0.040(3) -0.014(2) -0.011(2) 0.013(2)
N4 0.033(3) 0.039(3) 0.034(3) 0.000(2) -0.002(2) 0.003(2)
N5 0.024(2) 0.027(3) 0.029(3) -0.004(2) -0.005(2) 0.004(2)
N6 0.022(2) 0.032(3) 0.031(3) 0.000(2) -0.003(2) 0.0031(19)
N7 0.018(2) 0.027(3) 0.029(2) 0.004(2) -0.0032(19) -0.0017(19)
O1 0.031(2) 0.035(3) 0.063(3) -0.015(2) -0.007(2) 0.0016(19)
O2 0.037(3) 0.055(3) 0.050(3) 0.005(2) 0.011(2) 0.006(2)
O3 0.045(3) 0.029(2) 0.038(2) -0.0037(19) 0.004(2) -0.001(2)
O4 0.0143(19) 0.033(2) 0.030(2) 0.0014(17) -0.0019(16) 0.0046(15)
O6 0.0171(18) 0.030(2) 0.033(2) 0.0063(18) -0.0036(16) -0.0062(16)
O7 0.110(6) 0.072(5) 0.078(5) -0.005(4) 0.029(4) 0.020(4)
O9 0.068(5) 0.052(4) 0.227(11) 0.014(5) 0.043(6) -0.002(4)
O10 0.041(3) 0.115(6) 0.109(5) 0.043(5) 0.033(3) 0.018(4)

loop_
_atom_type_symbol
_atom_type_description
_atom_type_scat_dispersion_real
_atom_type_scat_dispersion_imag
_atom_type_scat_source
C C 0.0033 0.0016 'International Tables Vol C Tables 4.2.6.8 and 6.1.1.4'
H H 0.0000 0.0000 'International Tables Vol C Tables 4.2.6.8 and 6.1.1.4'
N N 0.0061 0.0033 'International Tables Vol C Tables 4.2.6.8 and 6.1.1.4'
O O 0.0106 0.0060 'International Tables Vol C Tables 4.2.6.8 and 6.1.1.4'
Gd Gd -0.1653 3.9035 'International Tables Vol C Tables 4.2.6.8 and 6.1.1.4'
Cl Cl 0.1484 0.1585 'International Tables Vol C Tables 4.2.6.8 and 6.1.1.4'

loop_
_geom_angle_atom_site_label_1
_geom_angle_atom_site_label_2
_geom_angle_atom_site_label_3
_geom_angle
_geom_angle_site_symmetry_1
_geom_angle_site_symmetry_3
N1 C1 C2 124.2(8) . .
C3 C2 C1 119.0(9) . .
C2 C3 C4 119.9(10) . .
C3 C4 C5 117.6(9) . .
N1 C5 C4 121.9(8) . .
N1 C5 C6 117.3(7) . .
C4 C5 C6 119.9(8) . .
N2 C6 C5 117.5(7) . .
N4 C7 C8 124.1(7) . .
C9 C8 C7 117.5(7) . .
C8 C9 C10 119.7(7) . .
C9 C10 C11 118.6(6) . .
N4 C11 C10 122.4(6) . .
N4 C11 C12 117.1(5) . .
C10 C11 C12 120.5(6) . .
N5 C12 C11 118.7(5) . .
O4 C13 N6 125.7(6) . .
O4 C13 C14 116.3(5) . .
N6 C13 C14 117.9(5) . .
N7 C14 C15 122.4(6) . .
N7 C14 C13 114.0(5) . .
C15 C14 C13 123.6(5) . .
C16 C15 C14 118.4(6) . .
C15 C16 C17 120.0(6) . .
C18 C17 C16 118.0(6) . .
N7 C18 C17 123.3(5) . .
N7 C18 C19 113.2(5) . .
C17 C18 C19 123.2(6) . .
N3 C19 O6 126.1(5) 2 .
N3 C19 C18 118.4(5) 2 .
O6 C19 C18 115.5(5) . .
O5 Gd1 O5 68.5(2) . 2
O5 Gd1 O4 82.37(14) . .
O5 Gd1 O4 90.09(14) 2 .
O5 Gd1 O4 90.09(14) . 2
O5 Gd1 O4 82.37(14) 2 2
O4 Gd1 O4 170.89(19) . 2
O5 Gd1 O6 125.69(14) . 2
O5 Gd1 O6 73.50(15) 2 2
O4 Gd1 O6 60.10(13) . 2
O4 Gd1 O6 121.82(13) 2 2
O5 Gd1 O6 73.50(15) . .
O5 Gd1 O6 125.69(14) 2 .
O4 Gd1 O6 121.82(13) . .
O4 Gd1 O6 60.10(13) 2 .
O6 Gd1 O6 159.13(19) 2 .
O5 Gd1 Cl1 145.75(11) . .
O5 Gd1 Cl1 145.75(11) 2 .
O4 Gd1 Cl1 94.56(9) . .
O4 Gd1 Cl1 94.56(9) 2 .
O6 Gd1 Cl1 79.57(9) 2 .
O6 Gd1 Cl1 79.57(9) . .
O5 Gd1 N7 71.82(15) . .
O5 Gd1 N7 133.79(15) 2 .
O4 Gd1 N7 61.74(14) . .
O4 Gd1 N7 120.67(14) 2 .
O6 Gd1 N7 114.06(13) 2 .
O6 Gd1 N7 60.60(13) . .
Cl1 Gd1 N7 76.71(11) . .
O5 Gd1 N7 133.79(15) . 2
O5 Gd1 N7 71.82(15) 2 2
O4 Gd1 N7 120.67(14) . 2
O4 Gd1 N7 61.74(14) 2 2
O6 Gd1 N7 60.60(13) 2 2
O6 Gd1 N7 114.06(13) . 2
Cl1 Gd1 N7 76.71(11) . 2
N7 Gd1 N7 153.4(2) . 2
O6 Gd2 O2 84.81(16) 2 .
O6 Gd2 O1 91.73(16) 2 .
O2 Gd2 O1 141.93(18) . .
O6 Gd2 O3 84.75(15) 2 .
O2 Gd2 O3 71.90(18) . .
O1 Gd2 O3 145.63(17) . .
O6 Gd2 O4 62.75(13) 2 .
O2 Gd2 O4 134.34(16) . .
O1 Gd2 O4 74.23(16) . .
O3 Gd2 O4 73.82(15) . .
O6 Gd2 N5 124.49(14) 2 .
O2 Gd2 N5 134.78(17) . .
O1 Gd2 N5 76.90(16) . .
O3 Gd2 N5 77.15(16) . .
O4 Gd2 N5 61.85(14) . .
O6 Gd2 N2 62.67(15) 2 .
O2 Gd2 N2 68.1(2) . .
O1 Gd2 N2 76.69(18) . .
O3 Gd2 N2 129.63(17) . .
O4 Gd2 N2 116.04(17) . .
N5 Gd2 N2 152.82(18) . .
O6 Gd2 N1 124.56(16) 2 .
O2 Gd2 N1 83.2(2) . .
O1 Gd2 N1 67.7(2) . .
O3 Gd2 N1 139.9(2) . .
O4 Gd2 N1 141.2(2) . .
N5 Gd2 N1 101.10(17) . .
N2 Gd2 N1 62.63(17) . .
O6 Gd2 N4 154.29(16) 2 .
O2 Gd2 N4 76.87(17) . .
O1 Gd2 N4 113.80(17) . .
O3 Gd2 N4 72.58(16) . .
O4 Gd2 N4 119.67(15) . .
N5 Gd2 N4 62.72(17) . .
N2 Gd2 N4 124.08(18) . .
N1 Gd2 N4 71.38(19) . .
C1 N1 C5 116.9(7) . .
C1 N1 Gd2 124.8(5) . .
C5 N1 Gd2 118.0(5) . .
C6 N2 N3 116.7(5) . .
C6 N2 Gd2 124.0(4) . .
N3 N2 Gd2 118.7(4) . .
C19 N3 N2 109.8(5) 2 .
C7 N4 C11 117.7(6) . .
C7 N4 Gd2 125.0(4) . .
C11 N4 Gd2 117.2(4) . .
C12 N5 N6 116.8(5) . .
C12 N5 Gd2 124.2(4) . .
N6 N5 Gd2 118.9(3) . .
C13 N6 N5 109.3(5) . .
C18 N7 C14 117.8(5) . .
C18 N7 Gd1 121.8(3) . .
C14 N7 Gd1 120.4(4) . .
C13 O4 Gd2 116.4(4) . .
C13 O4 Gd1 125.5(4) . .
Gd2 O4 Gd1 117.83(15) . .
C19 O6 Gd2 119.6(4) . 2
C19 O6 Gd1 123.0(4) . .
Gd2 O6 Gd1 116.96(15) 2 .

loop_
_geom_bond_atom_site_label_1
_geom_bond_atom_site_label_2
_geom_bond_distance
_geom_bond_site_symmetry_2
C1 N1 1.343(9) .
C1 C2 1.364(13) .
C2 C3 1.350(15) .
O5 Gd1 2.396(4) .
C3 C4 1.392(13) .
C4 C5 1.410(13) .
C5 N1 1.348(10) .
C5 C6 1.459(11) .
C6 N2 1.269(9) .
C7 N4 1.334(9) .
C7 C8 1.396(11) .
C8 C9 1.387(11) .
C9 C10 1.389(10) .
C10 C11 1.398(9) .
C11 N4 1.351(8) .
C11 C12 1.455(9) .
C12 N5 1.288(8) .
C13 O4 1.304(7) .
C13 N6 1.305(8) .
C13 C14 1.476(9) .
C14 N7 1.346(7) .
C14 C15 1.391(8) .
C15 C16 1.378(10) .
C16 C17 1.380(9) .
C17 C18 1.379(9) .
C18 N7 1.344(8) .
C18 C19 1.496(8) .
C19 N3 1.295(8) 2
C19 O6 1.297(7) .
Cl1 Gd1 2.610(4) .
Gd1 O5 2.396(4) 2
Gd1 O4 2.465(4) .
Gd1 O4 2.465(4) 2
Gd1 O6 2.541(4) 2
Gd1 O6 2.541(4) .
Gd1 N7 2.614(4) .
Gd1 N7 2.614(4) 2
Gd2 O6 2.381(4) 2
Gd2 O2 2.391(5) .
Gd2 O1 2.406(5) .
Gd2 O3 2.424(4) .
Gd2 O4 2.435(4) .
Gd2 N5 2.506(5) .
Gd2 N2 2.521(5) .
Gd2 N1 2.612(6) .
Gd2 N4 2.657(5) .
N2 N3 1.405(7) .
N3 C19 1.295(8) 2
N5 N6 1.393(7) .
O6 Gd2 2.381(4) 2
